data_4348096
loop_
_publ_author_name
'Zhao, Tian-Meng'
'Chen, Sa'
'Shang, Ran'
'Wang, Bing-Wu'
'Wang, Zhe-Ming'
'Gao, Song'

_publ_section_title
;
 Perovskite-Like Polar Lanthanide Formate Frameworks of
 [NH<sub>2</sub>NH<sub>3</sub>][Ln(HCOO)<sub>4</sub>] (Ln = Tb-Lu and Y):
 Synthesis, Structures, Magnetism, and Anisotropic Thermal Expansion.
;
_journal_issue 20
_journal_name_full 'Inorganic chemistry'
_journal_page_first 10075
_journal_page_last 10082
_journal_paper_doi 10.1021/acs.inorgchem.6b00952
_journal_volume 55
_journal_year 2016
_chemical_formula_sum 'C4 H9 N2 O8 Y'
_chemical_formula_weight 302.04
_space_group_IT_number 29
_space_group_name_Hall 'P 2c -2ac'
_space_group_name_H-M_alt 'P c a 21'
_symmetry_cell_setting orthorhombic
_symmetry_space_group_name_H-M 'P c a 21'
_atom_sites_solution_hydrogens geom
_atom_sites_solution_primary direct
_atom_sites_solution_secondary difmap
_audit_creation_method SHELXL-97
_cell_angle_alpha 90.00
_cell_angle_beta 90.00
_cell_angle_gamma 90.00
_cell_formula_units_Z 4
_cell_length_a 18.2232(5)
_cell_length_b 6.5790(2)
_cell_length_c 7.5847(2)
_cell_measurement_reflns_used 7704
_cell_measurement_temperature 180.0
_cell_measurement_theta_max 30.1250
_cell_measurement_theta_min 4.2230
_cell_volume 909.33(4)
_computing_cell_refinement 'CrysAlisPro (Agilent Technologies, 2013)'
_computing_data_collection 'CrysAlisPro (Agilent Technologies, 2013)'
_computing_data_reduction 'CrysAlisPro (Agilent Technologies, 2013)'
_computing_molecular_graphics 'Bruker SHELXTL V5.1 (Sheldrick, 1998)'
_computing_publication_material 'SHELXL-97 (Sheldrick, 1997)'
_computing_structure_refinement 'SHELXL-97 (Sheldrick, 1997)'
_computing_structure_solution 'SHELXS-97 (Sheldrick, 1990)'
_diffrn_ambient_temperature 180.0
_diffrn_detector_area_resol_mean 10.3914
_diffrn_measured_fraction_theta_full 0.997
_diffrn_measured_fraction_theta_max 0.997
_diffrn_measurement_device_type 'SuperNova, Dual, Cu at zero, AtlasCCD'
_diffrn_measurement_method '\w scans'
_diffrn_radiation_monochromator mirror
_diffrn_radiation_source 'SuperNova (Mo) X-ray Source'
_diffrn_radiation_type MoK\a
_diffrn_radiation_wavelength 0.71073
_diffrn_reflns_av_R_equivalents 0.0419
_diffrn_reflns_av_sigmaI/netI 0.0254
_diffrn_reflns_limit_h_max 23
_diffrn_reflns_limit_h_min -23
_diffrn_reflns_limit_k_max 8
_diffrn_reflns_limit_k_min -8
_diffrn_reflns_limit_l_max 9
_diffrn_reflns_limit_l_min -9
_diffrn_reflns_number 13989
_diffrn_reflns_theta_full 27.48
_diffrn_reflns_theta_max 27.48
_diffrn_reflns_theta_min 3.50
_diffrn_standards_decay_% 0
_exptl_absorpt_coefficient_mu 6.445
_exptl_absorpt_correction_T_max 0.915
_exptl_absorpt_correction_T_min 0.346
_exptl_absorpt_correction_type gaussian
_exptl_absorpt_process_details
;
CrysAlisPro, Agilent Technologies,
Version 1.171.36.32 (release 02-08-2013 CrysAlis171 .NET)
(compiled Aug  2 2013,16:46:58)
Numerical absorption correction based on gaussian integration over
			a multifaceted crystal model
;
_exptl_crystal_colour colorless
_exptl_crystal_density_diffrn 2.206
_exptl_crystal_density_method 'not measured'
_exptl_crystal_description plate
_exptl_crystal_F_000 600
_exptl_crystal_size_max 0.207
_exptl_crystal_size_mid 0.178
_exptl_crystal_size_min 0.042
_refine_diff_density_max 0.246
_refine_diff_density_min -0.270
_refine_diff_density_rms 0.057
_refine_ls_abs_structure_details 'Flack H D (1983), Acta Cryst. A39, 876-881'
_refine_ls_abs_structure_Flack -0.034(5)
_refine_ls_extinction_coef 0.0024(5)
_refine_ls_extinction_expression Fc^*^=kFc[1+0.001xFc^2^\l^3^/sin(2\q)]^-1/4^
_refine_ls_extinction_method SHELXL
_refine_ls_goodness_of_fit_ref 1.065
_refine_ls_hydrogen_treatment mixed
_refine_ls_matrix_type full
_refine_ls_number_parameters 144
_refine_ls_number_reflns 2072
_refine_ls_number_restraints 6
_refine_ls_restrained_S_all 1.064
_refine_ls_R_factor_all 0.0213
_refine_ls_R_factor_gt 0.0189
_refine_ls_shift/su_max 0.001
_refine_ls_shift/su_mean 0.000
_refine_ls_structure_factor_coef Fsqd
_refine_ls_weighting_details 'calc w=1/[\s^2^(Fo^2^)+(0.0179P)^2^+0.3040P] where P=(Fo^2^+2Fc^2^)/3'
_refine_ls_weighting_scheme calc
_refine_ls_wR_factor_gt 0.0410
_refine_ls_wR_factor_ref 0.0419
_reflns_number_gt 1971
_reflns_number_total 2072
_reflns_threshold_expression >2sigma(I)
_cod_data_source_file ic6b00952_si_002.cif
_cod_data_source_block Y-NH2NH3-180K
_cod_original_sg_symbol_H-M 'P ca2(1)'
_cod_database_code 4348096

loop_
_symmetry_equiv_pos_as_xyz
'x, y, z'
'-x, -y, z+1/2'
'x+1/2, -y, z'
'-x+1/2, y, z+1/2'

loop_
_atom_site_label
_atom_site_type_symbol
_atom_site_fract_x
_atom_site_fract_y
_atom_site_fract_z
_atom_site_U_iso_or_equiv
_atom_site_adp_type
_atom_site_occupancy
_atom_site_symmetry_multiplicity
_atom_site_calc_flag
_atom_site_refinement_flags
Y1 Y 0.397849(9) 0.79443(3) 0.26586(3) 0.00857(7) Uani 1 1 d .
O1 O 0.42647(9) 0.5950(2) 0.5237(2) 0.0147(4) Uani 1 1 d .
O2 O 0.49448(9) 0.3957(3) 0.6951(2) 0.0167(4) Uani 1 1 d .
O3 O 0.32158(10) 0.8856(3) 0.4892(2) 0.0231(4) Uani 1 1 d .
O4 O 0.21844(10) 0.8032(3) 0.6230(3) 0.0245(4) Uani 1 1 d .
O5 O 0.34751(8) 0.4679(2) 0.2223(2) 0.0163(4) Uani 1 1 d .
O6 O 0.37566(10) 0.1414(3) 0.1919(2) 0.0181(4) Uani 1 1 d .
O7 O 0.49037(9) 0.9730(3) 0.4076(2) 0.0169(4) Uani 1 1 d .
O8 O 0.58415(10) 1.1807(2) 0.4600(2) 0.0154(4) Uani 1 1 d .
C1 C 0.48706(14) 0.5248(4) 0.5754(3) 0.0149(5) Uani 1 1 d .
H1 H 0.5303 0.5735 0.5195 0.018 Uiso 1 1 calc R
C2 C 0.26405(14) 0.9234(4) 0.5693(3) 0.0199(6) Uani 1 1 d .
H2 H 0.2543 1.0629 0.5916 0.024 Uiso 1 1 calc R
C3 C 0.36244(12) 0.2932(3) 0.2825(5) 0.0162(5) Uani 1 1 d .
H3 H 0.3636 0.2776 0.4070 0.019 Uiso 1 1 calc R
C4 C 0.54356(13) 1.0779(3) 0.3595(3) 0.0137(5) Uani 1 1 d .
H4 H 0.5544 1.0806 0.2370 0.016 Uiso 1 1 calc R
N1 N 0.31963(11) 0.5299(3) 0.7812(4) 0.0200(4) Uani 1 1 d D
H11 H 0.3284 0.6062 0.8791 0.030 Uiso 1 1 calc R
H12 H 0.2716 0.5418 0.7500 0.030 Uiso 1 1 calc R
H13 H 0.3485 0.5744 0.6913 0.030 Uiso 1 1 calc R
N2 N 0.33609(13) 0.3200(3) 0.8182(3) 0.0261(6) Uani 1 1 d D
H21 H 0.3821(9) 0.292(2) 0.777(4) 0.039 Uiso 1 1 d D
H22 H 0.3354(17) 0.301(3) 0.9377(14) 0.039 Uiso 1 1 d D

loop_
_atom_site_aniso_label
_atom_site_aniso_U_11
_atom_site_aniso_U_22
_atom_site_aniso_U_33
_atom_site_aniso_U_23
_atom_site_aniso_U_13
_atom_site_aniso_U_12
Y1 0.00741(10) 0.00760(10) 0.01070(10) 0.00045(13) 0.00020(12) 0.00042(7)
O1 0.0115(9) 0.0156(9) 0.0169(9) 0.0029(7) -0.0018(7) 0.0022(7)
O2 0.0161(9) 0.0201(9) 0.0138(8) 0.0051(7) 0.0009(7) 0.0064(7)
O3 0.0146(9) 0.0279(10) 0.0269(10) 0.0006(9) 0.0096(8) 0.0039(8)
O4 0.0126(10) 0.0186(10) 0.0422(12) 0.0120(8) 0.0075(8) 0.0005(7)
O5 0.0153(8) 0.0094(7) 0.0242(12) 0.0005(7) -0.0042(6) 0.0009(6)
O6 0.0225(9) 0.0098(8) 0.0221(9) 0.0003(7) 0.0023(8) 0.0025(7)
O7 0.0145(9) 0.0172(9) 0.0191(10) 0.0002(7) -0.0004(7) -0.0045(7)
O8 0.0181(9) 0.0143(9) 0.0138(9) -0.0011(7) -0.0020(7) -0.0042(7)
C1 0.0141(13) 0.0187(12) 0.0120(12) -0.0021(10) 0.0004(9) -0.0009(10)
C2 0.0165(15) 0.0139(11) 0.0292(16) -0.0001(10) 0.0067(10) 0.0019(10)
C3 0.0176(11) 0.0127(10) 0.0183(14) 0.0000(12) -0.0012(13) -0.0037(9)
C4 0.0168(12) 0.0133(11) 0.0111(12) -0.0015(9) 0.0003(9) 0.0020(10)
N1 0.0196(10) 0.0208(9) 0.0197(11) -0.0048(11) -0.0027(11) -0.0006(8)
N2 0.0235(12) 0.0250(12) 0.0299(15) 0.0089(10) -0.0038(9) -0.0011(10)

loop_
_atom_type_symbol
_atom_type_description
_atom_type_scat_dispersion_real
_atom_type_scat_dispersion_imag
_atom_type_scat_source
C C 0.0033 0.0016 'International Tables Vol C Tables 4.2.6.8 and 6.1.1.4'
H H 0.0000 0.0000 'International Tables Vol C Tables 4.2.6.8 and 6.1.1.4'
N N 0.0061 0.0033 'International Tables Vol C Tables 4.2.6.8 and 6.1.1.4'
O O 0.0106 0.0060 'International Tables Vol C Tables 4.2.6.8 and 6.1.1.4'
Y Y -2.7962 3.5667 'International Tables Vol C Tables 4.2.6.8 and 6.1.1.4'

loop_
_geom_angle_atom_site_label_1
_geom_angle_atom_site_label_2
_geom_angle_atom_site_label_3
_geom_angle
_geom_angle_site_symmetry_1
_geom_angle_site_symmetry_3
O3 Y1 O7 88.01(7) . .
O3 Y1 O8 143.48(6) . 2_674
O7 Y1 O8 108.73(6) . 2_674
O3 Y1 O5 96.13(6) . .
O7 Y1 O5 143.99(6) . .
O8 Y1 O5 88.82(6) 2_674 .
O3 Y1 O4 77.77(7) . 4_554
O7 Y1 O4 147.75(6) . 4_554
O8 Y1 O4 70.93(7) 2_674 4_554
O5 Y1 O4 67.18(6) . 4_554
O3 Y1 O6 79.58(6) . 1_565
O7 Y1 O6 75.37(6) . 1_565
O8 Y1 O6 74.02(6) 2_674 1_565
O5 Y1 O6 140.59(6) . 1_565
O4 Y1 O6 73.67(6) 4_554 1_565
O3 Y1 O2 143.96(6) . 2_664
O7 Y1 O2 76.84(6) . 2_664
O8 Y1 O2 72.52(6) 2_674 2_664
O5 Y1 O2 79.11(6) . 2_664
O4 Y1 O2 129.92(7) 4_554 2_664
O6 Y1 O2 125.99(6) 1_565 2_664
O3 Y1 O1 70.81(6) . .
O7 Y1 O1 75.08(6) . .
O8 Y1 O1 143.95(6) 2_674 .
O5 Y1 O1 72.68(5) . .
O4 Y1 O1 125.07(6) 4_554 .
O6 Y1 O1 138.41(6) 1_565 .
O2 Y1 O1 73.72(6) 2_664 .
C1 O1 Y1 129.92(16) . .
C1 O2 Y1 127.44(16) . 2_665
C2 O3 Y1 159.71(18) . .
C2 O4 Y1 140.88(17) . 4
C3 O5 Y1 133.84(15) . .
C3 O6 Y1 132.50(19) . 1_545
C4 O7 Y1 135.31(15) . .
C4 O8 Y1 135.85(16) . 2_675
O2 C1 O1 124.8(2) . .
O2 C1 H1 117.6 . .
O1 C1 H1 117.6 . .
O4 C2 O3 127.8(2) . .
O4 C2 H2 116.1 . .
O3 C2 H2 116.1 . .
O6 C3 O5 125.1(3) . .
O6 C3 H3 117.5 . .
O5 C3 H3 117.5 . .
O7 C4 O8 125.3(2) . .
O7 C4 H4 117.4 . .
O8 C4 H4 117.4 . .
N2 N1 H11 109.5 . .
N2 N1 H12 109.5 . .
H11 N1 H12 109.5 . .
N2 N1 H13 109.5 . .
H11 N1 H13 109.5 . .
H12 N1 H13 109.5 . .
N1 N2 H21 108.6(10) . .
N1 N2 H22 108.8(10) . .
H21 N2 H22 108.7(14) . .

loop_
_geom_bond_atom_site_label_1
_geom_bond_atom_site_label_2
_geom_bond_distance
_geom_bond_site_symmetry_2
Y1 O3 2.2716(17) .
Y1 O7 2.3195(17) .
Y1 O8 2.3482(18) 2_674
Y1 O5 2.3592(15) .
Y1 O4 2.3806(18) 4_554
Y1 O6 2.3851(17) 1_565
Y1 O2 2.3880(16) 2_664
Y1 O1 2.4119(16) .
O1 C1 1.259(3) .
O2 C1 1.250(3) .
O2 Y1 2.3880(16) 2_665
O3 C2 1.237(3) .
O4 C2 1.218(3) .
O4 Y1 2.3806(18) 4
O5 C3 1.266(3) .
O6 C3 1.236(3) .
O6 Y1 2.3851(17) 1_545
O7 C4 1.245(3) .
O8 C4 1.259(3) .
O8 Y1 2.3482(18) 2_675
C1 H1 0.9500 .
C2 H2 0.9500 .
C3 H3 0.9500 .
C4 H4 0.9500 .
N1 N2 1.441(3) .
N1 H11 0.9100 .
N1 H12 0.9100 .
N1 H13 0.9100 .
N2 H21 0.913(9) .
N2 H22 0.915(9) .

loop_
_geom_hbond_atom_site_label_D
_geom_hbond_atom_site_label_H
_geom_hbond_atom_site_label_A
_geom_hbond_distance_DH
_geom_hbond_distance_HA
_geom_hbond_distance_DA
_geom_hbond_angle_DHA
_geom_hbond_site_symmetry_A
C2 H2 O6 0.95 2.54 3.067(3) 115.1 4_565
C4 H4 O7 0.95 2.65 3.499(3) 148.7 2_674
N1 H11 O4 0.91 2.41 3.230(3) 149.2 4
N1 H11 O8 0.91 2.21 2.922(3) 134.6 2_675
N1 H12 O4 0.91 2.20 2.841(3) 127.3 .
N1 H12 O5 0.91 2.23 3.105(3) 160.0 4
N1 H13 O1 0.91 1.91 2.791(3) 162.1 .
N1 H13 O3 0.91 2.60 3.222(3) 125.8 .
N2 H22 O5 0.915(9) 2.433(17) 3.223(3) 144.6(16) 1_556
N2 H22 O6 0.915(9) 2.314(11) 3.152(3) 152.1(17) 1_556
N2 H21 O2 0.913(9) 2.247(15) 3.074(3) 150.4(16) .
